data_7027103
loop_
_publ_author_name
'Hitchcock, Peter B.'
'Lappert, Michael F.'
'Leung, Wing-Por'
'Liu, Dian-Sheng'
'Mak, Thomas C. W.'
'Wang, Zhong-Xia'

_publ_section_title
;
 Synthesis and structures of some silylallyl-lithium or -potassium
 complexes
;
_journal_issue 8
_journal_name_full 'Journal of the Chemical Society, Dalton Transactions'
_journal_page_first 1257
_journal_paper_doi 10.1039/a806870d
_journal_year 1999
_chemical_formula_sum 'C32 H62 K2 O3 Si3'
_chemical_formula_weight 657.29
_chemical_name_systematic
; 
 ? 
;
_space_group_IT_number 33
_symmetry_cell_setting orthorhombic
_symmetry_space_group_name_Hall 'P 2c -2n'
_symmetry_space_group_name_H-M 'P n a 21'
_atom_sites_solution_hydrogens geom
_atom_sites_solution_primary direct
_atom_sites_solution_secondary difmap
_audit_creation_method SHELXL-97
_cell_angle_alpha 90.00
_cell_angle_beta 90.00
_cell_angle_gamma 90.00
_cell_formula_units_Z 4
_cell_length_a 17.298(1)
_cell_length_b 20.032(1)
_cell_length_c 11.727(1)
_cell_measurement_reflns_used '4 still frames'
_cell_measurement_temperature 294(2)
_cell_measurement_theta_max 27.5
_cell_measurement_theta_min 1.5
_cell_volume 4063.6(5)
_diffrn_ambient_temperature 294(2)
_diffrn_measured_fraction_theta_full 0.954
_diffrn_measured_fraction_theta_max 0.954
_diffrn_measurement_device_type 'Rigaku RAXIS IIc'
_diffrn_measurement_method
;
Take 60 oscillation frames in the range of 0 - 180\%, \D\f = 3\%,
8 min. per frame.  Crystal to detector distance is 69.667 mm,
background level -40.
;
_diffrn_radiation_monochromator graphite
_diffrn_radiation_source
;
Rigaku RU-200 rotating-anode generator powered at 50kV / 90mA
;
_diffrn_radiation_type MoK\a
_diffrn_radiation_wavelength 0.71073
_diffrn_reflns_av_R_equivalents 0.0570
_diffrn_reflns_av_sigmaI/netI 0.0558
_diffrn_reflns_limit_h_max 19
_diffrn_reflns_limit_h_min 0
_diffrn_reflns_limit_k_max 22
_diffrn_reflns_limit_k_min 0
_diffrn_reflns_limit_l_max 13
_diffrn_reflns_limit_l_min -12
_diffrn_reflns_number 5680
_diffrn_reflns_theta_full 24.00
_diffrn_reflns_theta_max 24.00
_diffrn_reflns_theta_min 1.56
_exptl_absorpt_coefficient_mu 0.348
_exptl_crystal_colour Yellow
_exptl_crystal_density_diffrn 1.074
_exptl_crystal_density_method 'not measured'
_exptl_crystal_description prism
_exptl_crystal_F_000 1432
_exptl_crystal_size_max 0.60
_exptl_crystal_size_mid 0.40
_exptl_crystal_size_min 0.30
_refine_diff_density_max 0.599
_refine_diff_density_min -0.387
_refine_diff_density_rms 0.068
_refine_ls_abs_structure_details 'Flack H D (1983), Acta Cryst. A39, 876-881'
_refine_ls_abs_structure_Flack 0.65(11)
_refine_ls_extinction_method none
_refine_ls_goodness_of_fit_ref 1.148
_refine_ls_hydrogen_treatment mixed
_refine_ls_matrix_type full
_refine_ls_number_parameters 362
_refine_ls_number_reflns 5680
_refine_ls_number_restraints 319
_refine_ls_restrained_S_all 1.140
_refine_ls_R_factor_all 0.1080
_refine_ls_R_factor_gt 0.0989
_refine_ls_shift/su_max 0.000
_refine_ls_shift/su_mean 0.000
_refine_ls_structure_factor_coef Fsqd
_refine_ls_weighting_details 'calc w=1/[\s^2^(Fo^2^)+(0.1298P)^2^+3.6304P] where P=(Fo^2^+2Fc^2^)/3'
_refine_ls_weighting_scheme calc
_refine_ls_wR_factor_gt 0.2606
_refine_ls_wR_factor_ref 0.2684
_reflns_number_gt 5179
_reflns_number_total 5680
_reflns_threshold_expression >2sigma(I)
_cod_data_source_file 806870dsup1.cif
_cod_data_source_block leuu11
_cod_depositor_comments
;
The following automatic conversions were performed:
'_atom_site_symetry_multiplicity' tag replaced with
'_atom_site_symmetry_multiplicity'.

Automatic conversion script
Id: cif_correct_tags 1440 2010-10-19 06:21:57Z saulius 

The following automatic conversions were performed:

'_symmetry_cell_setting' tag value 'Orthorthombic' was replaced with
'orthorhombic' value as specified in the replacement file
'/home/robertas/cod-tools/perl-scripts/inputs/replacement_values.lst'.

Automatic conversion script
Id: cif_fix_values 3143 2015-03-26 13:38:13Z robertas 
;
_cod_original_cell_volume 4064(2)
_cod_original_sg_symbol_H-M Pna2(1)
_cod_database_code 7027103

loop_
_symmetry_equiv_pos_as_xyz
'x, y, z'
'-x, -y, z+1/2'
'x+1/2, -y+1/2, z'
'-x+1/2, y+1/2, z+1/2'

loop_
_atom_site_label
_atom_site_type_symbol
_atom_site_fract_x
_atom_site_fract_y
_atom_site_fract_z
_atom_site_U_iso_or_equiv
_atom_site_adp_type
_atom_site_occupancy
_atom_site_symmetry_multiplicity
_atom_site_calc_flag
_atom_site_refinement_flags
K1 K 0.74048(9) 0.92227(8) 0.17595(16) 0.0765(4) Uani 1 1 d .
K2 K 0.49761(10) 0.74267(9) 0.33749(19) 0.0942(6) Uani 1 1 d .
Si1 Si 0.97615(14) 0.92806(14) 0.1437(2) 0.0992(8) Uani 1 1 d DU
C1 C 0.9727(7) 0.8862(6) 0.0018(8) 0.137(4) Uani 1 1 d DU
H1A H 1.0030 0.9112 -0.0519 0.205 Uiso 1 1 calc R
H1B H 0.9201 0.8840 -0.0241 0.205 Uiso 1 1 calc R
H1C H 0.9932 0.8418 0.0083 0.205 Uiso 1 1 calc R
C2 C 1.0805(5) 0.9311(8) 0.1863(15) 0.186(6) Uani 1 1 d DU
H2A H 1.1096 0.9540 0.1287 0.279 Uiso 1 1 calc R
H2B H 1.0998 0.8864 0.1946 0.279 Uiso 1 1 calc R
H2C H 1.0854 0.9544 0.2575 0.279 Uiso 1 1 calc R
C3 C 0.9455(8) 1.0172(5) 0.1255(13) 0.189(6) Uani 1 1 d DU
H3A H 0.9764 1.0378 0.0674 0.283 Uiso 1 1 calc R
H3B H 0.9523 1.0407 0.1961 0.283 Uiso 1 1 calc R
H3C H 0.8920 1.0187 0.1036 0.283 Uiso 1 1 calc R
C4 C 0.9203(4) 0.8851(3) 0.2545(6) 0.0721(18) Uani 1 1 d D
C5 C 0.8694(3) 0.8329(3) 0.2349(6) 0.0694(17) Uani 1 1 d D
H5 H 0.8687 0.8174 0.1602 0.083 Uiso 1 1 calc R
C6 C 0.8196(4) 0.8003(4) 0.3080(6) 0.0746(19) Uani 1 1 d D
C7 C 0.8218(5) 0.8259(4) 0.4291(6) 0.090(2) Uani 1 1 d D
H7A H 0.7707 0.8216 0.4622 0.108 Uiso 1 1 calc R
H7B H 0.8568 0.7983 0.4733 0.108 Uiso 1 1 calc R
C8 C 0.8472(7) 0.8970(5) 0.4380(8) 0.121(3) Uani 1 1 d D
H8A H 0.8541 0.9077 0.5180 0.145 Uiso 1 1 calc R
H8B H 0.8061 0.9252 0.4090 0.145 Uiso 1 1 calc R
C9 C 0.9219(5) 0.9141(5) 0.3743(7) 0.116(3) Uani 1 1 d D
H9A H 0.9278 0.9622 0.3701 0.139 Uiso 1 1 calc R
H9B H 0.9658 0.8962 0.4156 0.139 Uiso 1 1 calc R
Si2 Si 0.74383(11) 0.74256(10) 0.2582(2) 0.0729(5) Uani 1 1 d DU
C10 C 0.7237(6) 0.6862(6) 0.3849(10) 0.128(3) Uani 1 1 d DU
H10A H 0.6846 0.6543 0.3649 0.193 Uiso 1 1 calc R
H10B H 0.7062 0.7126 0.4481 0.193 Uiso 1 1 calc R
H10C H 0.7703 0.6631 0.4058 0.193 Uiso 1 1 calc R
C11 C 0.7785(6) 0.6852(6) 0.1426(9) 0.127(3) Uani 1 1 d DU
H11A H 0.7372 0.6561 0.1200 0.190 Uiso 1 1 calc R
H11B H 0.8210 0.6590 0.1705 0.190 Uiso 1 1 calc R
H11C H 0.7951 0.7110 0.0782 0.190 Uiso 1 1 calc R
C12 C 0.6537(4) 0.7864(3) 0.2146(5) 0.0678(17) Uani 1 1 d D
C13 C 0.6243(3) 0.8360(3) 0.2828(5) 0.0598(15) Uani 1 1 d D
H13 H 0.6495 0.8412 0.3523 0.072 Uiso 1 1 calc R
C14 C 0.5634(4) 0.8794(3) 0.2653(6) 0.0760(19) Uani 1 1 d D
C15 C 0.5211(5) 0.8718(5) 0.1508(7) 0.110(3) Uani 1 1 d D
H15A H 0.4715 0.8507 0.1644 0.132 Uiso 1 1 calc R
H15B H 0.5113 0.9158 0.1197 0.132 Uiso 1 1 calc R
C16 C 0.5640(7) 0.8322(7) 0.0656(8) 0.154(5) Uani 1 1 d D
H16A H 0.5264 0.8137 0.0130 0.184 Uiso 1 1 calc R
H16B H 0.5958 0.8630 0.0222 0.184 Uiso 1 1 calc R
C17 C 0.6137(5) 0.7778(4) 0.1022(7) 0.097(3) Uani 1 1 d D
H17A H 0.6528 0.7709 0.0441 0.117 Uiso 1 1 calc R
H17B H 0.5827 0.7375 0.1059 0.117 Uiso 1 1 calc R
Si3 Si 0.53210(12) 0.94278(11) 0.3636(2) 0.0836(6) Uani 1 1 d DU
C18 C 0.4391(6) 0.9203(7) 0.4363(11) 0.159(5) Uani 1 1 d DU
H18A H 0.4247 0.9555 0.4878 0.238 Uiso 1 1 calc R
H18B H 0.4458 0.8796 0.4782 0.238 Uiso 1 1 calc R
H18C H 0.3993 0.9145 0.3802 0.238 Uiso 1 1 calc R
C19 C 0.5148(8) 1.0268(4) 0.2941(10) 0.140(4) Uani 1 1 d DU
H19A H 0.4983 1.0583 0.3507 0.209 Uiso 1 1 calc R
H19B H 0.4755 1.0224 0.2368 0.209 Uiso 1 1 calc R
H19C H 0.5618 1.0421 0.2595 0.209 Uiso 1 1 calc R
C20 C 0.6050(5) 0.9561(5) 0.4790(8) 0.116(3) Uani 1 1 d DU
H20A H 0.5870 0.9901 0.5300 0.175 Uiso 1 1 calc R
H20B H 0.6533 0.9697 0.4457 0.175 Uiso 1 1 calc R
H20C H 0.6123 0.9152 0.5204 0.175 Uiso 1 1 calc R
O1 O 0.7541(5) 0.9200(4) -0.0563(6) 0.127(3) Uani 1 1 d DU
C21 C 0.7560(9) 0.8640(6) -0.1257(10) 0.169(5) Uani 1 1 d DU
H21A H 0.7121 0.8353 -0.1099 0.203 Uiso 1 1 calc R
H21B H 0.8030 0.8388 -0.1128 0.203 Uiso 1 1 calc R
C22 C 0.7530(12) 0.8878(7) -0.2409(11) 0.213(7) Uani 1 1 d DU
H22A H 0.8004 0.8766 -0.2807 0.255 Uiso 1 1 calc R
H22B H 0.7100 0.8675 -0.2811 0.255 Uiso 1 1 calc R
C23 C 0.7438(11) 0.9558(8) -0.2367(11) 0.189(6) Uani 1 1 d DU
H23A H 0.6921 0.9676 -0.2615 0.227 Uiso 1 1 calc R
H23B H 0.7805 0.9771 -0.2876 0.227 Uiso 1 1 calc R
C24 C 0.7560(9) 0.9785(6) -0.1230(11) 0.164(5) Uani 1 1 d DU
H24A H 0.8056 1.0008 -0.1161 0.197 Uiso 1 1 calc R
H24B H 0.7155 1.0092 -0.1000 0.197 Uiso 1 1 calc R
O2 O 0.7442(5) 1.0513(3) 0.2495(7) 0.129(2) Uani 1 1 d DU
C25 C 0.7329(9) 1.0999(5) 0.1664(11) 0.158(5) Uani 1 1 d DU
H25A H 0.6823 1.0946 0.1317 0.190 Uiso 1 1 calc R
H25B H 0.7718 1.0958 0.1073 0.190 Uiso 1 1 calc R
C26 C 0.7384(12) 1.1630(6) 0.2192(13) 0.216(7) Uani 1 1 d DU
H26A H 0.7768 1.1902 0.1810 0.259 Uiso 1 1 calc R
H26B H 0.6890 1.1859 0.2161 0.259 Uiso 1 1 calc R
C27 C 0.7591(12) 1.1521(6) 0.3281(13) 0.222(7) Uani 1 1 d DU
H27A H 0.7205 1.1710 0.3787 0.266 Uiso 1 1 calc R
H27B H 0.8080 1.1741 0.3433 0.266 Uiso 1 1 calc R
C28 C 0.7665(10) 1.0819(6) 0.3500(11) 0.174(5) Uani 1 1 d DU
H28A H 0.8194 1.0705 0.3690 0.209 Uiso 1 1 calc R
H28B H 0.7331 1.0684 0.4124 0.209 Uiso 1 1 calc R
O3 O 0.5109(5) 0.7437(5) 0.5674(7) 0.164(4) Uani 1 1 d DU
C29 C 0.5689(10) 0.7801(10) 0.6200(11) 0.234(7) Uani 1 1 d DU
H29A H 0.5680 0.8260 0.5937 0.281 Uiso 1 1 calc R
H29B H 0.6191 0.7612 0.6025 0.281 Uiso 1 1 calc R
C30 C 0.5546(12) 0.7773(12) 0.7403(12) 0.270(8) Uani 1 1 d DU
H30A H 0.5990 0.7587 0.7795 0.324 Uiso 1 1 calc R
H30B H 0.5452 0.8218 0.7699 0.324 Uiso 1 1 calc R
C31 C 0.4917(13) 0.7381(11) 0.7570(12) 0.258(8) Uani 1 1 d DU
H31A H 0.4471 0.7652 0.7765 0.310 Uiso 1 1 calc R
H31B H 0.5010 0.7067 0.8183 0.310 Uiso 1 1 calc R
C32 C 0.4790(12) 0.7040(10) 0.6532(11) 0.238(7) Uani 1 1 d DU
H32A H 0.5039 0.6606 0.6548 0.286 Uiso 1 1 calc R
H32B H 0.4241 0.6976 0.6403 0.286 Uiso 1 1 calc R

loop_
_atom_site_aniso_label
_atom_site_aniso_U_11
_atom_site_aniso_U_22
_atom_site_aniso_U_33
_atom_site_aniso_U_23
_atom_site_aniso_U_13
_atom_site_aniso_U_12
K1 0.0842(10) 0.0696(8) 0.0756(10) 0.0060(8) -0.0002(8) -0.0025(7)
K2 0.0983(13) 0.1013(13) 0.0829(12) -0.0002(9) -0.0015(8) -0.0344(10)
Si1 0.0792(14) 0.1099(18) 0.108(2) 0.0070(14) 0.0106(12) -0.0047(12)
C1 0.133(8) 0.180(9) 0.097(6) 0.019(6) 0.026(5) 0.009(8)
C2 0.091(6) 0.210(13) 0.257(16) -0.030(12) 0.000(8) -0.053(6)
C3 0.230(12) 0.112(6) 0.225(13) 0.066(7) 0.130(11) 0.024(8)
C4 0.070(4) 0.066(4) 0.080(5) -0.001(3) 0.010(3) -0.002(3)
C5 0.058(3) 0.085(4) 0.066(4) 0.008(3) 0.001(3) 0.016(3)
C6 0.060(4) 0.098(5) 0.066(4) -0.002(3) -0.009(3) 0.005(3)
C7 0.079(5) 0.124(7) 0.068(5) -0.006(4) -0.007(4) 0.009(4)
C8 0.164(10) 0.123(8) 0.076(6) -0.030(5) -0.005(6) 0.001(7)
C9 0.132(7) 0.152(8) 0.063(5) -0.007(5) -0.021(5) 0.066(6)
Si2 0.0658(11) 0.0707(11) 0.0822(14) -0.0025(10) 0.0019(9) -0.0047(9)
C10 0.110(7) 0.123(7) 0.152(8) 0.056(6) 0.010(6) 0.018(6)
C11 0.112(7) 0.134(8) 0.135(7) -0.053(6) -0.007(6) 0.033(6)
C12 0.066(4) 0.079(4) 0.059(4) -0.004(3) -0.002(3) -0.010(3)
C13 0.055(3) 0.071(4) 0.052(4) 0.000(3) 0.004(3) -0.003(3)
C14 0.064(4) 0.081(4) 0.082(5) 0.011(4) -0.022(3) -0.005(3)
C15 0.123(7) 0.113(7) 0.094(6) -0.023(5) -0.040(5) 0.016(5)
C16 0.155(9) 0.217(13) 0.089(7) -0.042(7) -0.055(6) 0.085(9)
C17 0.099(6) 0.103(6) 0.089(6) -0.017(4) -0.013(5) -0.006(5)
Si3 0.0724(12) 0.0893(13) 0.0891(15) 0.0029(11) 0.0090(11) 0.0112(10)
C18 0.090(6) 0.212(13) 0.175(12) -0.021(8) 0.050(6) 0.009(7)
C19 0.201(11) 0.083(5) 0.136(9) -0.009(5) -0.019(7) 0.054(6)
C20 0.114(6) 0.132(8) 0.104(6) -0.037(5) -0.011(5) 0.023(6)
O1 0.165(7) 0.124(5) 0.093(4) 0.017(3) 0.016(4) -0.015(4)
C21 0.241(14) 0.149(7) 0.117(8) -0.011(6) 0.012(9) -0.030(9)
C22 0.308(18) 0.216(10) 0.113(7) -0.007(8) 0.049(10) -0.050(14)
C23 0.231(15) 0.214(10) 0.124(7) 0.045(8) -0.024(9) -0.053(12)
C24 0.205(13) 0.157(7) 0.130(8) 0.036(6) 0.005(9) -0.003(8)
O2 0.178(7) 0.096(4) 0.112(5) -0.017(4) -0.013(4) 0.002(4)
C25 0.216(12) 0.118(7) 0.139(7) 0.002(6) -0.035(9) 0.009(8)
C26 0.342(19) 0.107(6) 0.198(11) 0.002(7) 0.009(13) 0.005(11)
C27 0.40(2) 0.113(6) 0.157(9) -0.029(7) 0.027(12) -0.077(10)
C28 0.279(16) 0.127(7) 0.118(7) -0.025(6) -0.012(9) -0.025(9)
O3 0.190(8) 0.211(10) 0.091(5) -0.012(4) 0.007(4) -0.069(7)
C29 0.254(13) 0.321(17) 0.128(8) -0.005(11) -0.021(9) -0.122(11)
C30 0.313(16) 0.371(19) 0.126(8) -0.038(12) -0.022(11) -0.118(14)
C31 0.343(18) 0.34(2) 0.092(7) 0.003(9) -0.001(10) -0.131(15)
C32 0.318(16) 0.286(16) 0.111(9) 0.025(8) -0.022(11) -0.125(12)

loop_
_atom_type_symbol
_atom_type_description
_atom_type_scat_dispersion_real
_atom_type_scat_dispersion_imag
_atom_type_scat_source
C C 0.0033 0.0016 'International Tables Vol C Tables 4.2.6.8 and 6.1.1.4'
H H 0.0000 0.0000 'International Tables Vol C Tables 4.2.6.8 and 6.1.1.4'
O O 0.0106 0.0060 'International Tables Vol C Tables 4.2.6.8 and 6.1.1.4'
Si Si 0.0817 0.0704 'International Tables Vol C Tables 4.2.6.8 and 6.1.1.4'
K K 0.2009 0.2494 'International Tables Vol C Tables 4.2.6.8 and 6.1.1.4'

loop_
_geom_angle_atom_site_label_1
_geom_angle_atom_site_label_2
_geom_angle_atom_site_label_3
_geom_angle
_geom_angle_site_symmetry_1
_geom_angle_site_symmetry_3
O2 K1 O1 109.2(2) . .
O2 K1 C13 116.1(2) . .
O1 K1 C13 118.4(2) . .
O2 K1 C5 119.0(2) . .
O1 K1 C5 99.1(2) . .
C13 K1 C5 93.48(19) . .
O2 K1 C12 142.0(2) . .
O1 K1 C12 99.8(2) . .
C13 K1 C12 25.86(16) . .
C5 K1 C12 78.53(17) . .
O2 K1 C6 124.1(2) . .
O1 K1 C6 115.6(2) . .
C13 K1 C6 68.68(17) . .
C5 K1 C6 25.52(17) . .
C12 K1 C6 58.20(18) . .
O2 K1 C4 95.9(2) . .
O1 K1 C4 101.0(2) . .
C13 K1 C4 113.00(17) . .
C5 K1 C4 24.56(16) . .
C12 K1 C4 102.29(17) . .
C6 K1 C4 45.22(16) . .
O2 K1 C14 99.6(2) . .
O1 K1 C14 112.7(2) . .
C13 K1 C14 24.25(16) . .
C5 K1 C14 117.64(17) . .
C12 K1 C14 45.23(17) . .
C6 K1 C14 92.53(17) . .
C4 K1 C14 135.31(17) . .
O2 K1 Si2 146.48(19) . .
O1 K1 Si2 103.91(18) . .
C13 K1 Si2 47.99(12) . .
C5 K1 Si2 48.70(14) . .
C12 K1 Si2 29.90(12) . .
C6 K1 Si2 29.64(13) . .
C4 K1 Si2 72.42(12) . .
C14 K1 Si2 71.67(12) . .
O3 K2 C5 118.4(2) . 3_465
O3 K2 C13 98.5(2) . .
C5 K2 C13 142.8(2) 3_465 .
O3 K2 C4 111.2(2) . 3_465
C5 K2 C4 26.69(17) 3_465 3_465
C13 K2 C4 142.04(19) . 3_465
O3 K2 C14 103.6(2) . .
C5 K2 C14 128.5(2) 3_465 .
C13 K2 C14 26.34(16) . .
C4 K2 C14 145.1(2) 3_465 .
O3 K2 C12 112.1(2) . .
C5 K2 C12 126.55(19) 3_465 .
C13 K2 C12 25.52(16) . .
C4 K2 C12 117.28(18) 3_465 .
C14 K2 C12 47.05(18) . .
O3 K2 C6 101.0(2) . 3_465
C5 K2 C6 25.41(17) 3_465 3_465
C13 K2 C6 149.02(19) . 3_465
C4 K2 C6 47.22(18) 3_465 3_465
C14 K2 C6 124.16(19) . 3_465
C12 K2 C6 146.83(18) . 3_465
O3 K2 C15 128.6(3) . .
C5 K2 C15 102.6(2) 3_465 .
C13 K2 C15 44.93(19) . .
C4 K2 C15 118.9(2) 3_465 .
C14 K2 C15 26.74(18) . .
C12 K2 C15 53.1(2) . .
C6 K2 C15 104.4(2) 3_465 .
O3 K2 C9 85.1(2) . 3_465
C5 K2 C9 45.0(2) 3_465 3_465
C13 K2 C9 153.0(2) . 3_465
C4 K2 C9 26.30(17) 3_465 3_465
C14 K2 C9 171.3(2) . 3_465
C12 K2 C9 129.2(2) . 3_465
C6 K2 C9 53.3(2) 3_465 3_465
C15 K2 C9 145.09(19) . 3_465
O3 K2 C17 137.6(2) . .
C5 K2 C17 102.4(2) 3_465 .
C13 K2 C17 43.29(17) . .
C4 K2 C17 99.75(19) 3_465 .
C14 K2 C17 52.46(19) . .
C12 K2 C17 25.46(16) . .
C6 K2 C17 121.4(2) 3_465 .
C15 K2 C17 43.2(2) . .
C9 K2 C17 120.3(2) 3_465 .
O3 K2 C7 76.8(2) . 3_465
C5 K2 C7 43.10(18) 3_465 3_465
C13 K2 C7 163.6(2) . 3_465
C4 K2 C7 52.27(18) 3_465 3_465
C14 K2 C7 138.8(2) . 3_465
C12 K2 C7 169.19(19) . 3_465
C6 K2 C7 25.50(16) 3_465 3_465
C15 K2 C7 126.7(2) . 3_465
C9 K2 C7 43.2(2) 3_465 3_465
C17 K2 C7 145.25(18) . 3_465
C4 Si1 C1 113.9(5) . .
C4 Si1 C2 109.5(6) . .
C1 Si1 C2 106.5(6) . .
C4 Si1 C3 112.2(4) . .
C1 Si1 C3 108.5(6) . .
C2 Si1 C3 105.8(7) . .
C5 C4 C9 116.9(6) . .
C5 C4 Si1 124.8(5) . .
C9 C4 Si1 117.8(6) . .
C5 C4 K2 72.4(4) . 3_565
C9 C4 K2 91.0(5) . 3_565
Si1 C4 K2 112.9(3) . 3_565
C5 C4 K1 61.9(4) . .
C9 C4 K1 100.8(4) . .
Si1 C4 K1 101.0(3) . .
K2 C4 K1 133.3(2) 3_565 .
C6 C5 C4 130.6(7) . .
C6 C5 K1 87.8(4) . .
C4 C5 K1 93.5(4) . .
C6 C5 K2 88.4(4) . 3_565
C4 C5 K2 80.9(4) . 3_565
K1 C5 K2 168.7(3) . 3_565
C5 C6 C7 114.1(7) . .
C5 C6 Si2 122.9(5) . .
C7 C6 Si2 122.0(5) . .
C5 C6 K1 66.7(4) . .
C7 C6 K1 101.9(5) . .
Si2 C6 K1 91.2(2) . .
C5 C6 K2 66.2(4) . 3_565
C7 C6 K2 88.1(4) . 3_565
Si2 C6 K2 123.2(3) . 3_565
K1 C6 K2 131.8(2) . 3_565
C8 C7 C6 113.4(7) . .
C8 C7 K2 98.1(6) . 3_565
C6 C7 K2 66.4(4) . 3_565
C7 C8 C9 115.3(8) . .
C4 C9 C8 110.5(7) . .
C4 C9 K2 62.7(4) . 3_565
C8 C9 K2 100.3(6) . 3_565
C6 Si2 C12 112.8(3) . .
C6 Si2 C11 112.7(4) . .
C12 Si2 C11 111.0(4) . .
C6 Si2 C10 104.8(5) . .
C12 Si2 C10 110.0(4) . .
C11 Si2 C10 105.0(5) . .
C6 Si2 K1 59.2(2) . .
C12 Si2 K1 57.3(2) . .
C11 Si2 K1 114.2(4) . .
C10 Si2 K1 140.8(4) . .
C13 C12 C17 115.1(6) . .
C13 C12 Si2 119.4(5) . .
C17 C12 Si2 125.1(5) . .
C13 C12 K1 68.5(4) . .
C17 C12 K1 101.2(5) . .
Si2 C12 K1 92.8(2) . .
C13 C12 K2 67.7(4) . .
C17 C12 K2 88.5(4) . .
Si2 C12 K2 117.2(3) . .
K1 C12 K2 135.1(2) . .
C12 C13 C14 130.6(6) . .
C12 C13 K1 85.6(4) . .
C14 C13 K1 95.1(4) . .
C12 C13 K2 86.8(4) . .
C14 C13 K2 82.2(4) . .
K1 C13 K2 167.2(2) . .
C13 C14 C15 115.5(6) . .
C13 C14 Si3 125.3(5) . .
C15 C14 Si3 119.1(5) . .
C13 C14 K2 71.5(4) . .
C15 C14 K2 88.7(5) . .
Si3 C14 K2 109.9(3) . .
C13 C14 K1 60.7(4) . .
C15 C14 K1 100.8(5) . .
Si3 C14 K1 107.1(3) . .
K2 C14 K1 130.6(2) . .
C16 C15 C14 113.9(7) . .
C16 C15 K2 95.0(7) . .
C14 C15 K2 64.6(5) . .
C17 C16 C15 120.0(8) . .
C25 O2 K1 116.0(6) . .
O2 C25 C26 108.0(10) . .
C27 C26 C25 106.9(10) . .
C26 C27 C28 110.6(10) . .
O2 C28 C27 104.8(10) . .
C29 O3 C32 105.4(11) . .
C29 O3 K2 120.6(7) . .
C32 O3 K2 132.9(8) . .
O3 C29 C30 107.0(11) . .
C31 C30 C29 107.7(11) . .
C30 C31 C32 106.3(12) . .
O3 C32 C31 106.5(11) . .

loop_
_geom_bond_atom_site_label_1
_geom_bond_atom_site_label_2
_geom_bond_distance
_geom_bond_site_symmetry_2
K1 O2 2.726(7) .
K1 O1 2.734(8) .
K1 C13 2.932(6) .
K1 C5 2.942(6) .
K1 C12 3.141(7) .
K1 C6 3.201(7) .
K1 C4 3.329(7) .
K1 C14 3.350(7) .
K1 Si2 3.727(3) .
K2 O3 2.706(9) .
K2 C5 2.942(6) 3_465
K2 C13 2.951(6) .
K2 C4 3.048(7) 3_465
K2 C14 3.084(7) .
K2 C12 3.184(7) .
K2 C6 3.215(7) 3_465
K2 C15 3.412(11) .
K2 C9 3.429(9) 3_465
K2 C17 3.484(10) .
K2 C7 3.505(9) 3_465
Si1 C4 1.833(7) .
Si1 C1 1.865(9) .
Si1 C2 1.873(9) .
Si1 C3 1.875(9) .
C4 C5 1.386(9) .
C4 C9 1.520(10) .
C4 K2 3.048(7) 3_565
C5 C6 1.380(9) .
C5 K2 2.942(6) 3_565
C6 C7 1.510(9) .
C6 Si2 1.844(7) .
C6 K2 3.215(7) 3_565
C7 C8 1.493(12) .
C7 K2 3.505(9) 3_565
C8 C9 1.533(13) .
C9 K2 3.429(9) 3_565
Si2 C12 1.860(7) .
Si2 C11 1.876(9) .
Si2 C10 1.899(9) .
C12 C13 1.374(8) .
C12 C17 1.498(9) .
C13 C14 1.381(9) .
C14 C15 1.536(10) .
C14 Si3 1.799(8) .
C15 C16 1.476(12) .
C16 C17 1.453(12) .
Si3 C20 1.869(8) .
Si3 C18 1.875(9) .
Si3 C19 1.893(8) .
O1 C21 1.386(12) .
O1 C24 1.410(11) .
C21 C22 1.434(14) .
C22 C23 1.372(17) .
C23 C24 1.425(14) .
O2 C28 1.383(12) .
O2 C25 1.391(11) .
C25 C26 1.410(13) .
C26 C27 1.344(17) .
C27 C28 1.437(13) .
O3 C29 1.385(12) .
O3 C32 1.396(13) .
C29 C30 1.434(14) .
C30 C31 1.355(17) .
C31 C32 1.413(15) .
